data_4116253
loop_
_publ_author_name
'David W. Randall'
'Serena DeBeer George'
'Britt Hedman'
'Keith O. Hodgson'
'Kiyoshi Fujisawa'
'Edward I. Solomon'

_publ_contact_author_address
;
Department of Chemistry, University of Tsukuba 
Tennodai 1-1-1, Tsukuba 
Ibaraki 305-8571, Japan
;
_publ_contact_author_email ' kiyoshif@chem.tsukuba.ac.jp '
_publ_contact_author_fax ' #81-298-53-6503 '
_publ_contact_author_name ' Kiyoshi Fujisawa'
_publ_contact_author_phone ' #81-298-53-4318 '
_publ_section_title
;
 Spectroscopic and Electronic Structural Studies of Blue Copper Model
 Complexes. 1. Perturbation of the Thiolate-Cu Bond
;
_journal_name_full 'Journal of the American Chemical Society'
_journal_page_first 11620
_journal_page_last 11631
_journal_paper_doi 10.1021/ja001591w
_journal_volume 122
_journal_year 2000
_chemical_formula_sum 'C53 H77 B Cu N6 S'
_chemical_formula_weight 904.65
_space_group_IT_number 14
_symmetry_cell_setting monoclinic
_symmetry_Int_Tables_number 14
_symmetry_space_group_name_Hall '-P 2ybc'
_symmetry_space_group_name_H-M 'P 1 21/c 1'
_audit_creation_date 'Sun Aug 20 14:38:18 2000'
_audit_creation_method 'by teXsan'
_cell_angle_alpha 90
_cell_angle_beta 95.21(2)
_cell_angle_gamma 90
_cell_formula_units_Z 4
_cell_length_a 14.070(3)
_cell_length_b 15.309(3)
_cell_length_c 23.968(3)
_cell_measurement_reflns_used 20
_cell_measurement_temperature 219.2
_cell_measurement_theta_max 11.7
_cell_measurement_theta_min 10.3
_cell_volume 5141.3(16)
_computing_cell_refinement 'MSC/AFC Diffractometer Control'
_computing_data_collection 'MSC/AFC Diffractometer Control'
_computing_data_reduction 'teXsan Ver. 1.10'
_computing_publication_material 'teXsan Ver. 1.10'
_computing_structure_refinement 'teXsan Ver. 1.10'
_computing_structure_solution SAPI91
_diffrn_measured_fraction_theta_full 0.5110
_diffrn_measured_fraction_theta_max 0.5110
_diffrn_measurement_device_type 'Rigaku AFC7R'
_diffrn_measurement_method \w-2\q
_diffrn_radiation_type 'Mo K\a'
_diffrn_radiation_wavelength 0.7107
_diffrn_reflns_av_R_equivalents 0.034
_diffrn_reflns_limit_h_max 15
_diffrn_reflns_limit_h_min 0
_diffrn_reflns_limit_k_max 0
_diffrn_reflns_limit_k_min -16
_diffrn_reflns_limit_l_max 25
_diffrn_reflns_limit_l_min -25
_diffrn_reflns_number 7368
_diffrn_reflns_theta_full 22.50
_diffrn_reflns_theta_max 22.50
_diffrn_standards_decay_% 0.86
_diffrn_standards_interval_count 150
_diffrn_standards_number 3
_exptl_absorpt_coefficient_mu 0.505
_exptl_absorpt_correction_type none
_exptl_crystal_colour blue
_exptl_crystal_density_diffrn 1.169
_exptl_crystal_description prismatic
_exptl_crystal_size_max 0.400
_exptl_crystal_size_mid 0.200
_exptl_crystal_size_min 0.150
_refine_diff_density_max 0.38
_refine_diff_density_min -0.35
_refine_ls_extinction_method none
_refine_ls_goodness_of_fit_ref 1.893
_refine_ls_hydrogen_treatment noref
_refine_ls_number_parameters 559
_refine_ls_number_reflns 4411
_refine_ls_R_factor_gt 0.0483
_refine_ls_shift/su_max 0.0009
_refine_ls_structure_factor_coef F
_refine_ls_weighting_details 'w = 1/[\s^2^(Fo) + 0.00016|Fo|^2^]'
_refine_ls_weighting_scheme calc
_refine_ls_wR_factor_ref 0.0556
_reflns_number_gt 4411
_reflns_number_total 2242
_reflns_threshold_expression F^2^>2.0\s(F^2^)
_cod_data_source_file ja001591w.cif
_cod_data_source_block HB(pz)3CuSCPh3
_cod_original_cell_volume 5141(1)
_cod_original_formula_sum 'C53 H77 B Cu N6 S '
_cod_database_code 4116253

loop_
_symmetry_equiv_pos_as_xyz
x,y,z
-x,1/2+y,1/2-z
-x,-y,-z
x,1/2-y,1/2+z

loop_
_atom_site_label
_atom_site_type_symbol
_atom_site_fract_x
_atom_site_fract_y
_atom_site_fract_z
_atom_site_U_iso_or_equiv
_atom_site_adp_type
_atom_site_occupancy
_atom_site_calc_flag
Cu Cu 0.15095(4) 0.13272(4) 0.13143(3) 0.0296(2) Uani 1.00 d
S S 0.20582(9) 0.14487(10) 0.05183(6) 0.0352(4) Uani 1.00 d
N11 N 0.0711(3) 0.0349(3) 0.1555(2) 0.026(1) Uani 1.00 d
N12 N 0.0096(3) 0.0545(3) 0.1954(2) 0.027(1) Uani 1.00 d
N21 N 0.0288(3) 0.2225(3) 0.1312(2) 0.028(1) Uani 1.00 d
N22 N -0.0165(3) 0.2162(3) 0.1802(2) 0.027(1) Uani 1.00 d
N31 N 0.1898(3) 0.1715(3) 0.2091(2) 0.030(1) Uani 1.00 d
N32 N 0.1214(3) 0.1632(3) 0.2466(2) 0.028(1) Uani 1.00 d
C11 C 0.1573(4) -0.1669(4) 0.1124(3) 0.055(2) Uani 1.00 d
C12 C 0.0283(4) -0.1142(4) 0.0424(2) 0.050(2) Uani 1.00 d
C13 C 0.0979(4) -0.0879(3) 0.0906(2) 0.034(2) Uani 1.00 d
C14 C 0.0478(3) -0.0448(3) 0.1356(2) 0.030(2) Uani 1.00 d
C15 C -0.0277(4) -0.0776(3) 0.1636(2) 0.035(2) Uani 1.00 d
C16 C -0.0516(3) -0.0138(3) 0.2004(2) 0.030(2) Uani 1.00 d
C17 C -0.1299(4) -0.0148(3) 0.2387(2) 0.034(2) Uani 1.00 d
C18 C -0.1153(4) -0.0863(4) 0.2820(3) 0.055(2) Uani 1.00 d
C19 C -0.2266(4) -0.0275(4) 0.2043(3) 0.053(2) Uani 1.00 d
C21 C 0.1031(5) 0.3811(4) 0.0561(2) 0.054(2) Uani 1.00 d
C22 C -0.0577(5) 0.3499(4) 0.0068(2) 0.055(2) Uani 1.00 d
C23 C 0.0229(4) 0.3153(3) 0.0464(2) 0.034(2) Uani 1.00 d
C24 C -0.0119(4) 0.2867(3) 0.1010(2) 0.030(2) Uani 1.00 d
C25 C -0.0842(4) 0.3247(3) 0.1301(2) 0.033(2) Uani 1.00 d
C26 C -0.0849(3) 0.2791(3) 0.1796(2) 0.029(2) Uani 1.00 d
C27 C -0.1483(4) 0.2924(4) 0.2261(2) 0.038(2) Uani 1.00 d
C28 C -0.1782(4) 0.3877(4) 0.2304(2) 0.047(2) Uani 1.00 d
C29 C -0.2372(5) 0.2338(4) 0.2176(3) 0.062(2) Uani 1.00 d
C31 C 0.4475(4) 0.2219(5) 0.2526(3) 0.071(3) Uani 1.00 d
C32 C 0.3480(4) 0.3029(5) 0.1771(3) 0.061(2) Uani 1.00 d
C33 C 0.3596(4) 0.2183(4) 0.2102(2) 0.040(2) Uani 1.00 d
C34 C 0.2708(4) 0.1974(4) 0.2387(2) 0.036(2) Uani 1.00 d
C35 C 0.2543(4) 0.2033(4) 0.2949(2) 0.037(2) Uani 1.00 d
C36 C 0.1605(4) 0.1816(3) 0.2986(2) 0.030(2) Uani 1.00 d
C37 C 0.1074(4) 0.1748(4) 0.3504(2) 0.035(2) Uani 1.00 d
C38 C 0.0867(5) 0.0791(4) 0.3632(2) 0.053(2) Uani 1.00 d
C39 C 0.1640(4) 0.2161(4) 0.4006(2) 0.046(2) Uani 1.00 d
C40 C 0.3164(3) 0.0835(3) 0.0357(2) 0.028(2) Uani 1.00 d
C41 C 0.3810(3) 0.0636(3) 0.0899(2) 0.031(2) Uani 1.00 d
C42 C 0.3471(4) 0.0133(3) 0.1317(2) 0.035(2) Uani 1.00 d
C43 C 0.4040(4) -0.0100(4) 0.1787(2) 0.046(2) Uani 1.00 d
C44 C 0.4966(5) 0.0176(4) 0.1860(3) 0.054(2) Uani 1.00 d
C45 C 0.5329(4) 0.0672(4) 0.1447(3) 0.050(2) Uani 1.00 d
C46 C 0.4755(4) 0.0900(4) 0.0972(2) 0.036(2) Uani 1.00 d
C47 C 0.3646(3) 0.1461(3) -0.0034(2) 0.031(2) Uani 1.00 d
C48 C 0.3813(4) 0.2331(4) 0.0119(2) 0.046(2) Uani 1.00 d
C49 C 0.4260(5) 0.2892(4) -0.0230(3) 0.056(2) Uani 1.00 d
C50 C 0.4545(4) 0.2605(5) -0.0730(3) 0.058(2) Uani 1.00 d
C51 C 0.4399(4) 0.1750(4) -0.0880(2) 0.048(2) Uani 1.00 d
C52 C 0.3947(4) 0.1176(4) -0.0539(2) 0.037(2) Uani 1.00 d
C53 C 0.2858(3) -0.0008(3) 0.0046(2) 0.029(2) Uani 1.00 d
C54 C 0.3394(4) -0.0775(4) 0.0140(2) 0.035(2) Uani 1.00 d
C55 C 0.3147(4) -0.1526(4) -0.0167(3) 0.048(2) Uani 1.00 d
C56 C 0.2383(5) -0.1522(4) -0.0565(2) 0.051(2) Uani 1.00 d
C57 C 0.1864(4) -0.0767(5) -0.0665(2) 0.048(2) Uani 1.00 d
C58 C 0.2101(4) -0.0027(4) -0.0369(2) 0.042(2) Uani 1.00 d
C61 C 0.701(1) 0.0954(10) 0.3516(6) 0.213(8) Uani 1.00 d
C62 C 0.708(1) 0.074(1) 0.4008(8) 0.238(10) Uani 1.00 d
C63 C 0.674(1) 0.059(1) 0.4483(8) 0.194(8) Uani 1.00 d
C64 C 0.674(1) 0.057(1) 0.5060(9) 0.234(10) Uani 1.00 d
C65 C 0.6315(9) 0.050(1) 0.5579(7) 0.158(6) Uani 1.00 d
C66 C 0.617(1) 0.059(2) 0.6046(7) 0.41(2) Uani 1.00 d
C67 C 0.5784(9) 0.037(1) 0.6496(5) 0.185(7) Uani 1.00 d
B B 0.0162(4) 0.1458(4) 0.2234(2) 0.030(2) Uani 1.00 d
H H -0.0236 0.1472 0.2533 0.0355 Uiso 1.00 d
H11A H 0.1165 -0.2095 0.1263 0.0656 Uiso 1.00 calc
H11B H 0.1891 -0.1912 0.0828 0.0656 Uiso 1.00 calc
H11C H 0.2031 -0.1487 0.1417 0.0656 Uiso 1.00 calc
H12A H -0.0046 -0.0639 0.0276 0.0599 Uiso 1.00 calc
H12B H 0.0617 -0.1405 0.0141 0.0599 Uiso 1.00 calc
H12C H -0.0163 -0.1546 0.0550 0.0599 Uiso 1.00 calc
H13A H 0.1404 -0.0464 0.0771 0.0409 Uiso 1.00 calc
H15A H -0.0569 -0.1333 0.1583 0.0415 Uiso 1.00 calc
H17A H -0.1305 0.0398 0.2575 0.0413 Uiso 1.00 calc
H18A H -0.1648 -0.0840 0.3064 0.0659 Uiso 1.00 calc
H18B H -0.1164 -0.1415 0.2638 0.0659 Uiso 1.00 calc
H18C H -0.0554 -0.0785 0.3031 0.0659 Uiso 1.00 calc
H19A H -0.2764 -0.0258 0.2285 0.0630 Uiso 1.00 calc
H19B H -0.2359 0.0179 0.1773 0.0630 Uiso 1.00 calc
H19C H -0.2273 -0.0824 0.1858 0.0630 Uiso 1.00 calc
H21A H 0.1544 0.3558 0.0791 0.0652 Uiso 1.00 calc
H21B H 0.1247 0.3974 0.0211 0.0652 Uiso 1.00 calc
H21C H 0.0806 0.4314 0.0740 0.0652 Uiso 1.00 calc
H22A H -0.0849 0.3997 0.0230 0.0664 Uiso 1.00 calc
H22B H -0.0339 0.3660 -0.0276 0.0664 Uiso 1.00 calc
H22C H -0.1050 0.3060 0.0001 0.0664 Uiso 1.00 calc
H23A H 0.0479 0.2653 0.0294 0.0413 Uiso 1.00 calc
H25A H -0.1243 0.3723 0.1181 0.0402 Uiso 1.00 calc
H27A H -0.1135 0.2763 0.2603 0.0457 Uiso 1.00 calc
H28A H -0.1230 0.4233 0.2372 0.0568 Uiso 1.00 calc
H28B H -0.2128 0.4052 0.1964 0.0568 Uiso 1.00 calc
H28C H -0.2174 0.3941 0.2604 0.0568 Uiso 1.00 calc
H29A H -0.2757 0.2422 0.2477 0.0740 Uiso 1.00 calc
H29B H -0.2727 0.2485 0.1833 0.0740 Uiso 1.00 calc
H29C H -0.2180 0.1743 0.2165 0.0740 Uiso 1.00 calc
H31A H 0.4554 0.1672 0.2711 0.0848 Uiso 1.00 calc
H31B H 0.5024 0.2343 0.2337 0.0848 Uiso 1.00 calc
H31C H 0.4392 0.2664 0.2793 0.0848 Uiso 1.00 calc
H32A H 0.4040 0.3135 0.1587 0.0735 Uiso 1.00 calc
H32B H 0.2946 0.2983 0.1500 0.0735 Uiso 1.00 calc
H32C H 0.3382 0.3499 0.2018 0.0735 Uiso 1.00 calc
H33A H 0.3690 0.1725 0.1845 0.0476 Uiso 1.00 calc
H35A H 0.2995 0.2195 0.3250 0.0445 Uiso 1.00 calc
H37A H 0.0484 0.2049 0.3437 0.0419 Uiso 1.00 calc
H38A H 0.0515 0.0759 0.3951 0.0640 Uiso 1.00 calc
H38B H 0.0506 0.0536 0.3319 0.0640 Uiso 1.00 calc
H38C H 0.1452 0.0484 0.3705 0.0640 Uiso 1.00 calc
H39A H 0.2225 0.1856 0.4083 0.0555 Uiso 1.00 calc
H39B H 0.1768 0.2755 0.3925 0.0555 Uiso 1.00 calc
H39C H 0.1281 0.2131 0.4322 0.0555 Uiso 1.00 calc
H42A H 0.2825 -0.0056 0.1277 0.0419 Uiso 1.00 calc
H43A H 0.3790 -0.0457 0.2063 0.0552 Uiso 1.00 calc
H44A H 0.5355 0.0030 0.2192 0.0646 Uiso 1.00 calc
H45A H 0.5977 0.0856 0.1490 0.0594 Uiso 1.00 calc
H46A H 0.5011 0.1243 0.0691 0.0437 Uiso 1.00 calc
H48A H 0.3620 0.2541 0.0464 0.0546 Uiso 1.00 calc
H49A H 0.4369 0.3482 -0.0121 0.0674 Uiso 1.00 calc
H50A H 0.4841 0.2996 -0.0969 0.0695 Uiso 1.00 calc
H51A H 0.4608 0.1545 -0.1223 0.0577 Uiso 1.00 calc
H52A H 0.3845 0.0587 -0.0653 0.0446 Uiso 1.00 calc
H54A H 0.3926 -0.0782 0.0414 0.0426 Uiso 1.00 calc
H55A H 0.3510 -0.2045 -0.0100 0.0579 Uiso 1.00 calc
H56A H 0.2212 -0.2038 -0.0771 0.0607 Uiso 1.00 calc
H57A H 0.1336 -0.0762 -0.0942 0.0575 Uiso 1.00 calc
H58A H 0.1740 0.0490 -0.0449 0.0502 Uiso 1.00 calc
H61A H 0.6745 0.1524 0.3478 0.2555 Uiso 1.00 calc
H61B H 0.7621 0.0948 0.3378 0.2555 Uiso 1.00 calc
H61C H 0.6602 0.0552 0.3308 0.2555 Uiso 1.00 calc
H62A H 0.7383 0.0193 0.3969 0.2845 Uiso 1.00 calc
H62B H 0.7551 0.1163 0.4139 0.2845 Uiso 1.00 calc
H63A H 0.6180 0.0940 0.4415 0.2327 Uiso 1.00 calc
H63B H 0.6582 -0.0004 0.4415 0.2327 Uiso 1.00 calc
H64A H 0.7157 0.0078 0.5122 0.2801 Uiso 1.00 calc
H64B H 0.7078 0.1088 0.5141 0.2801 Uiso 1.00 calc
H65A H 0.5701 0.0699 0.5433 0.1906 Uiso 1.00 calc
H65B H 0.6318 -0.0118 0.5594 0.1906 Uiso 1.00 calc
H66A H 0.6819 0.0597 0.6202 0.4890 Uiso 1.00 calc
H66B H 0.5944 0.1180 0.6020 0.4890 Uiso 1.00 calc
H67A H 0.5642 0.0885 0.6699 0.2216 Uiso 1.00 calc
H67B H 0.5211 0.0062 0.6396 0.2216 Uiso 1.00 calc
H67C H 0.6212 0.0017 0.6724 0.2216 Uiso 1.00 calc

loop_
_atom_site_aniso_label
_atom_site_aniso_U_11
_atom_site_aniso_U_22
_atom_site_aniso_U_33
_atom_site_aniso_U_12
_atom_site_aniso_U_13
_atom_site_aniso_U_23
Cu 0.0282(4) 0.0321(4) 0.0297(4) -0.0018(3) 0.0089(3) -0.0039(3)
S 0.0324(8) 0.0428(9) 0.0320(8) 0.0091(7) 0.0116(6) 0.0022(7)
N11 0.023(2) 0.027(3) 0.031(3) 0.002(2) 0.009(2) -0.001(2)
N12 0.028(2) 0.029(3) 0.025(2) 0.002(2) 0.009(2) 0.000(2)
N21 0.030(3) 0.029(3) 0.027(3) 0.000(2) 0.010(2) 0.002(2)
N22 0.025(2) 0.027(3) 0.029(3) 0.001(2) 0.007(2) -0.003(2)
N31 0.021(2) 0.038(3) 0.031(3) 0.000(2) 0.009(2) -0.007(2)
N32 0.026(2) 0.029(3) 0.028(3) 0.001(2) 0.004(2) -0.002(2)
C11 0.057(4) 0.047(4) 0.063(4) 0.013(3) 0.022(4) -0.003(3)
C12 0.050(4) 0.051(4) 0.051(4) -0.008(3) 0.018(3) -0.008(3)
C13 0.035(3) 0.033(3) 0.036(3) -0.004(3) 0.009(3) -0.005(3)
C14 0.028(3) 0.025(3) 0.039(3) 0.004(3) 0.007(3) -0.001(3)
C15 0.036(3) 0.026(3) 0.043(4) -0.001(3) 0.009(3) -0.001(3)
C16 0.025(3) 0.028(3) 0.037(3) 0.002(3) 0.000(3) 0.010(3)
C17 0.031(3) 0.030(3) 0.044(4) 0.000(3) 0.014(3) 0.002(3)
C18 0.043(4) 0.061(4) 0.062(4) 0.004(3) 0.018(3) 0.024(4)
C19 0.030(4) 0.074(5) 0.054(4) 0.004(3) 0.009(3) 0.013(4)
C21 0.070(5) 0.052(4) 0.043(4) -0.015(4) 0.018(3) 0.003(3)
C22 0.069(5) 0.060(5) 0.038(4) 0.010(4) 0.011(3) 0.011(3)
C23 0.045(4) 0.031(3) 0.028(3) 0.006(3) 0.011(3) 0.001(3)
C24 0.032(3) 0.025(3) 0.033(3) 0.000(3) 0.005(3) 0.000(3)
C25 0.034(3) 0.030(3) 0.035(3) 0.009(3) 0.003(3) -0.001(3)
C26 0.027(3) 0.031(3) 0.028(3) -0.001(3) 0.006(2) -0.004(3)
C27 0.038(3) 0.046(4) 0.032(3) 0.013(3) 0.010(3) 0.003(3)
C28 0.044(4) 0.058(4) 0.042(4) 0.012(3) 0.014(3) -0.007(3)
C29 0.057(4) 0.057(5) 0.075(5) 0.002(4) 0.031(4) 0.006(4)
C31 0.032(4) 0.118(7) 0.061(5) -0.007(4) 0.003(3) -0.025(4)
C32 0.048(4) 0.066(5) 0.074(5) -0.014(4) 0.028(4) -0.018(4)
C33 0.029(3) 0.052(4) 0.040(4) -0.007(3) 0.009(3) -0.017(3)
C34 0.032(3) 0.035(3) 0.042(4) 0.001(3) 0.002(3) -0.009(3)
C35 0.035(4) 0.047(4) 0.027(3) 0.005(3) -0.004(3) -0.014(3)
C36 0.032(3) 0.029(3) 0.030(3) 0.006(3) 0.004(3) -0.001(3)
C37 0.039(3) 0.036(3) 0.030(3) 0.006(3) 0.006(3) 0.001(3)
C38 0.073(5) 0.046(4) 0.043(4) -0.002(3) 0.015(3) 0.001(3)
C39 0.054(4) 0.057(4) 0.028(3) 0.006(3) 0.004(3) -0.007(3)
C40 0.024(3) 0.035(3) 0.026(3) 0.006(2) 0.006(2) -0.003(3)
C41 0.027(3) 0.036(3) 0.030(3) 0.004(3) 0.006(2) -0.006(3)
C42 0.031(3) 0.037(4) 0.037(4) 0.001(3) 0.003(3) 0.000(3)
C43 0.039(4) 0.057(4) 0.043(4) 0.001(3) 0.005(3) 0.011(3)
C44 0.050(4) 0.071(5) 0.038(4) 0.017(4) -0.006(3) 0.002(4)
C45 0.028(3) 0.064(5) 0.056(4) 0.004(3) 0.001(3) -0.011(4)
C46 0.027(3) 0.048(4) 0.035(3) 0.003(3) 0.005(3) -0.005(3)
C47 0.025(3) 0.035(4) 0.033(3) 0.008(3) 0.005(2) 0.003(3)
C48 0.046(4) 0.049(4) 0.044(4) -0.001(3) 0.014(3) -0.006(3)
C49 0.062(5) 0.036(4) 0.071(5) -0.005(3) 0.012(4) 0.004(4)
C50 0.048(4) 0.068(5) 0.058(5) -0.007(4) 0.007(4) 0.026(4)
C51 0.045(4) 0.064(5) 0.037(4) 0.008(3) 0.009(3) 0.008(3)
C52 0.037(3) 0.043(4) 0.034(3) 0.005(3) 0.013(3) 0.006(3)
C53 0.028(3) 0.037(3) 0.025(3) 0.001(3) 0.009(3) 0.001(3)
C54 0.032(3) 0.041(4) 0.035(3) 0.001(3) 0.007(3) -0.005(3)
C55 0.058(4) 0.042(4) 0.047(4) 0.001(3) 0.018(3) -0.008(3)
C56 0.059(4) 0.052(5) 0.043(4) -0.026(4) 0.016(3) -0.018(3)
C57 0.039(4) 0.068(5) 0.037(4) -0.009(4) 0.001(3) -0.008(3)
C58 0.035(4) 0.054(4) 0.036(4) 0.003(3) 0.004(3) -0.003(3)
C61 0.35(2) 0.16(1) 0.14(1) 0.00(1) 0.12(1) 0.01(1)
C62 0.20(2) 0.36(3) 0.16(2) -0.02(2) 0.08(1) 0.08(2)
C63 0.13(1) 0.27(2) 0.18(2) 0.01(1) 0.00(1) 0.09(2)
C64 0.15(1) 0.32(2) 0.22(2) -0.11(1) -0.03(2) 0.03(2)
C65 0.12(1) 0.22(1) 0.14(1) 0.046(10) 0.025(9) 0.03(1)
C66 0.27(2) 0.87(6) 0.08(1) -0.26(3) -0.01(1) -0.06(2)
C67 0.119(10) 0.30(2) 0.13(1) -0.03(1) 0.013(8) -0.05(1)
B 0.029(3) 0.041(4) 0.020(3) 0.002(3) 0.013(3) 0.002(3)

loop_
_atom_type_symbol
_atom_type_description
_atom_type_scat_dispersion_real
_atom_type_scat_dispersion_imag
_atom_type_scat_source
C C 0.003 0.002
;International Tables for Crystallography
(1992, Vol. C, Tables 4.2.6.8 and 6.1.1.1)
;
H H 0.000 0.000
;International Tables for Crystallography
(1992, Vol. C, Table 6.1.1.2)
;
N N 0.006 0.003
;International Tables for Crystallography
(1992, Vol. C, Tables 4.2.6.8 and 6.1.1.1)
;
Cu Cu 0.320 1.265
;International Tables for Crystallography
(1992, Vol. C, Tables 4.2.6.8 and 6.1.1.1)
;
B B 0.001 0.001
;International Tables for Crystallography
(1992, Vol. C, Tables 4.2.6.8 and 6.1.1.1)
;
S S 0.125 0.123
;International Tables for Crystallography
(1992, Vol. C, Tables 4.2.6.8 and 6.1.1.1)
;

loop_
_geom_angle_atom_site_label_1
_geom_angle_atom_site_label_2
_geom_angle_atom_site_label_3
_geom_angle
_geom_angle_site_symmetry_2
_geom_angle_site_symmetry_3
_geom_angle_publ_flag
S CU N11 125.8(1) 1_555 1_555 yes
S CU N21 106.8(1) 1_555 1_555 yes
S CU N31 136.3(1) 1_555 1_555 yes
N11 CU N21 90.5(2) 1_555 1_555 yes
N11 CU N31 93.9(2) 1_555 1_555 yes
N21 CU N31 87.9(2) 1_555 1_555 yes
CU S C40 120.8(2) 1_555 1_555 yes
CU N11 N12 116.3(3) 1_555 1_555 yes
CU N11 C14 135.2(3) 1_555 1_555 yes
N12 N11 C14 107.2(4) 1_555 1_555 yes
N11 N12 C16 109.5(4) 1_555 1_555 yes
N11 N12 B 118.7(4) 1_555 1_555 yes
C16 N12 B 131.7(4) 1_555 1_555 yes
CU N21 N22 111.9(3) 1_555 1_555 yes
CU N21 C24 140.0(3) 1_555 1_555 yes
N22 N21 C24 107.8(4) 1_555 1_555 yes
N21 N22 C26 108.7(4) 1_555 1_555 yes
N21 N22 B 119.1(4) 1_555 1_555 yes
C26 N22 B 132.2(4) 1_555 1_555 yes
CU N31 N32 115.8(3) 1_555 1_555 yes
CU N31 C34 137.0(3) 1_555 1_555 yes
N32 N31 C34 106.8(4) 1_555 1_555 yes
N31 N32 C36 109.5(4) 1_555 1_555 yes
N31 N32 B 118.5(4) 1_555 1_555 yes
C36 N32 B 131.6(4) 1_555 1_555 yes
C11 C13 C12 110.5(5) 1_555 1_555 yes
C11 C13 C14 112.3(5) 1_555 1_555 yes
C12 C13 C14 110.9(4) 1_555 1_555 yes
N11 C14 C13 122.9(4) 1_555 1_555 yes
N11 C14 C15 109.1(4) 1_555 1_555 yes
C13 C14 C15 128.0(5) 1_555 1_555 yes
C14 C15 C16 107.0(5) 1_555 1_555 yes
N12 C16 C15 107.1(4) 1_555 1_555 yes
N12 C16 C17 124.5(5) 1_555 1_555 yes
C15 C16 C17 128.4(5) 1_555 1_555 yes
C16 C17 C18 111.5(4) 1_555 1_555 yes
C16 C17 C19 109.7(5) 1_555 1_555 yes
C18 C17 C19 109.6(5) 1_555 1_555 yes
C21 C23 C22 111.7(5) 1_555 1_555 yes
C21 C23 C24 110.9(4) 1_555 1_555 yes
C22 C23 C24 111.4(4) 1_555 1_555 yes
N21 C24 C23 122.3(4) 1_555 1_555 yes
N21 C24 C25 109.3(5) 1_555 1_555 yes
C23 C24 C25 128.2(5) 1_555 1_555 yes
C24 C25 C26 106.2(5) 1_555 1_555 yes
N22 C26 C25 107.9(4) 1_555 1_555 yes
N22 C26 C27 123.7(5) 1_555 1_555 yes
C25 C26 C27 128.4(5) 1_555 1_555 yes
C26 C27 C28 111.5(5) 1_555 1_555 yes
C26 C27 C29 110.7(5) 1_555 1_555 yes
C28 C27 C29 110.0(5) 1_555 1_555 yes
C31 C33 C32 111.0(5) 1_555 1_555 yes
C31 C33 C34 111.0(5) 1_555 1_555 yes
C32 C33 C34 111.3(5) 1_555 1_555 yes
N31 C34 C33 121.1(5) 1_555 1_555 yes
N31 C34 C35 108.9(5) 1_555 1_555 yes
C33 C34 C35 129.9(5) 1_555 1_555 yes
C34 C35 C36 107.1(5) 1_555 1_555 yes
N32 C36 C35 107.8(4) 1_555 1_555 yes
N32 C36 C37 123.7(5) 1_555 1_555 yes
C35 C36 C37 128.5(5) 1_555 1_555 yes
C36 C37 C38 110.4(4) 1_555 1_555 yes
C36 C37 C39 111.0(5) 1_555 1_555 yes
C38 C37 C39 109.6(5) 1_555 1_555 yes
S C40 C41 111.0(3) 1_555 1_555 yes
S C40 C47 103.4(3) 1_555 1_555 yes
S C40 C53 108.6(3) 1_555 1_555 yes
C41 C40 C47 112.1(4) 1_555 1_555 yes
C41 C40 C53 111.1(4) 1_555 1_555 yes
C47 C40 C53 110.4(4) 1_555 1_555 yes
C40 C41 C42 120.2(5) 1_555 1_555 yes
C40 C41 C46 122.1(5) 1_555 1_555 yes
C42 C41 C46 117.5(5) 1_555 1_555 yes
C41 C42 C43 121.8(5) 1_555 1_555 yes
C42 C43 C44 120.3(6) 1_555 1_555 yes
C43 C44 C45 119.2(5) 1_555 1_555 yes
C44 C45 C46 120.3(5) 1_555 1_555 yes
C41 C46 C45 120.8(5) 1_555 1_555 yes
C40 C47 C48 120.5(5) 1_555 1_555 yes
C40 C47 C52 121.4(5) 1_555 1_555 yes
C48 C47 C52 118.1(5) 1_555 1_555 yes
C47 C48 C49 120.4(5) 1_555 1_555 yes
C48 C49 C50 120.9(6) 1_555 1_555 yes
C49 C50 C51 119.2(6) 1_555 1_555 yes
C50 C51 C52 121.0(6) 1_555 1_555 yes
C47 C52 C51 120.4(5) 1_555 1_555 yes
C40 C53 C54 120.2(4) 1_555 1_555 yes
C40 C53 C58 121.9(5) 1_555 1_555 yes
C54 C53 C58 117.6(5) 1_555 1_555 yes
C53 C54 C55 120.1(5) 1_555 1_555 yes
C54 C55 C56 120.4(6) 1_555 1_555 yes
C55 C56 C57 119.6(5) 1_555 1_555 yes
C56 C57 C58 120.5(5) 1_555 1_555 yes
C53 C58 C57 121.7(6) 1_555 1_555 yes
C61 C62 C63 153(2) 1_555 1_555 yes
C62 C63 C64 156(1) 1_555 1_555 yes
C63 C64 C65 155(1) 1_555 1_555 yes
C64 C65 C66 161(2) 1_555 1_555 yes
C65 C66 C67 152(2) 1_555 1_555 yes
N12 B N22 109.8(4) 1_555 1_555 yes
N12 B N32 109.1(4) 1_555 1_555 yes
N22 B N32 109.8(4) 1_555 1_555 yes

loop_
_geom_bond_atom_site_label_1
_geom_bond_atom_site_label_2
_geom_bond_distance
_geom_bond_publ_flag
CU S 2.130(1) yes
CU N11 1.989(4) yes
CU N21 2.200(4) yes
CU N31 1.982(4) yes
S C40 1.887(5) yes
N11 N12 1.380(5) yes
N11 C14 1.340(6) yes
N12 C16 1.366(6) yes
N12 B 1.549(7) yes
N21 N22 1.389(5) yes
N21 C24 1.321(6) yes
N22 C26 1.362(6) yes
N22 B 1.536(7) yes
N31 N32 1.383(5) yes
N31 C34 1.347(6) yes
N32 C36 1.346(6) yes
N32 B 1.556(7) yes
C11 C13 1.534(8) yes
C12 C13 1.500(8) yes
C13 C14 1.495(7) yes
C14 C15 1.400(7) yes
C15 C16 1.378(7) yes
C16 C17 1.498(7) yes
C17 C18 1.510(7) yes
C17 C19 1.538(8) yes
C21 C23 1.516(8) yes
C22 C23 1.507(8) yes
C23 C24 1.503(7) yes
C24 C25 1.411(7) yes
C25 C26 1.377(7) yes
C26 C27 1.502(7) yes
C27 C28 1.525(8) yes
C27 C29 1.538(8) yes
C31 C33 1.529(8) yes
C32 C33 1.520(9) yes
C33 C34 1.513(7) yes
C34 C35 1.388(7) yes
C35 C36 1.372(7) yes
C36 C37 1.509(7) yes
C37 C38 1.531(8) yes
C37 C39 1.519(7) yes
C40 C41 1.547(7) yes
C40 C47 1.539(7) yes
C40 C53 1.533(7) yes
C41 C42 1.382(7) yes
C41 C46 1.386(7) yes
C42 C43 1.369(7) yes
C43 C44 1.366(8) yes
C44 C45 1.382(8) yes
C45 C46 1.380(8) yes
C47 C48 1.397(7) yes
C47 C52 1.390(7) yes
C48 C49 1.387(8) yes
C49 C50 1.370(9) yes
C50 C51 1.368(9) yes
C51 C52 1.392(8) yes
C53 C54 1.403(7) yes
C53 C58 1.389(7) yes
C54 C55 1.392(8) yes
C55 C56 1.372(8) yes
C56 C57 1.377(8) yes
C57 C58 1.362(8) yes
C61 C62 1.22(2) yes
C62 C63 1.30(2) yes
C63 C64 1.38(2) yes
C64 C65 1.43(2) yes
C65 C66 1.16(2) yes
C66 C67 1.30(2) yes

loop_
_geom_torsion_atom_site_label_1
_geom_torsion_atom_site_label_2
_geom_torsion_atom_site_label_3
_geom_torsion_atom_site_label_4
_geom_torsion
_geom_torsion_site_symmetry_1
_geom_torsion_site_symmetry_2
_geom_torsion_site_symmetry_3
_geom_torsion_site_symmetry_4
_geom_torsion_publ_flag
CU S C40 C41 -26.1(4) 1_555 1_555 1_555 1_555 yes
CU S C40 C47 -146.4(3) 1_555 1_555 1_555 1_555 yes
CU S C40 C53 96.4(3) 1_555 1_555 1_555 1_555 yes
CU N11 N12 C16 169.4(3) 1_555 1_555 1_555 1_555 yes
CU N11 N12 B -7.5(5) 1_555 1_555 1_555 1_555 yes
CU N11 C14 C13 12.9(8) 1_555 1_555 1_555 1_555 yes
CU N11 C14 C15 -167.2(4) 1_555 1_555 1_555 1_555 yes
CU N21 N22 C26 174.0(3) 1_555 1_555 1_555 1_555 yes
CU N21 N22 B -5.4(5) 1_555 1_555 1_555 1_555 yes
CU N21 C24 C23 3.8(8) 1_555 1_555 1_555 1_555 yes
CU N21 C24 C25 -172.0(4) 1_555 1_555 1_555 1_555 yes
CU N31 N32 C36 172.5(3) 1_555 1_555 1_555 1_555 yes
CU N31 N32 B -13.8(5) 1_555 1_555 1_555 1_555 yes
CU N31 C34 C33 11.6(9) 1_555 1_555 1_555 1_555 yes
CU N31 C34 C35 -170.7(4) 1_555 1_555 1_555 1_555 yes
S CU N11 N12 -152.3(3) 1_555 1_555 1_555 1_555 yes
S CU N11 C14 12.8(5) 1_555 1_555 1_555 1_555 yes
S CU N21 N22 176.4(3) 1_555 1_555 1_555 1_555 yes
S CU N21 C24 -11.0(6) 1_555 1_555 1_555 1_555 yes
S CU N31 N32 167.5(2) 1_555 1_555 1_555 1_555 yes
S CU N31 C34 -20.9(6) 1_555 1_555 1_555 1_555 yes
S C40 C41 C42 60.6(6) 1_555 1_555 1_555 1_555 yes
S C40 C41 C46 -123.7(5) 1_555 1_555 1_555 1_555 yes
S C40 C47 C48 51.3(6) 1_555 1_555 1_555 1_555 yes
S C40 C47 C52 -130.2(4) 1_555 1_555 1_555 1_555 yes
S C40 C53 C54 -144.2(4) 1_555 1_555 1_555 1_555 yes
S C40 C53 C58 41.4(6) 1_555 1_555 1_555 1_555 yes
N11 CU S C40 -80.3(2) 1_555 1_555 1_555 1_555 yes
N11 CU N21 N22 48.5(3) 1_555 1_555 1_555 1_555 yes
N11 CU N21 C24 -138.9(5) 1_555 1_555 1_555 1_555 yes
N11 CU N31 N32 -35.4(3) 1_555 1_555 1_555 1_555 yes
N11 CU N31 C34 136.3(5) 1_555 1_555 1_555 1_555 yes
N11 N12 C16 C15 0.6(5) 1_555 1_555 1_555 1_555 yes
N11 N12 C16 C17 -178.4(5) 1_555 1_555 1_555 1_555 yes
N11 N12 B N22 68.0(5) 1_555 1_555 1_555 1_555 yes
N11 N12 B N32 -52.3(5) 1_555 1_555 1_555 1_555 yes
N11 C14 C13 C11 111.3(6) 1_555 1_555 1_555 1_555 yes
N11 C14 C13 C12 -124.6(5) 1_555 1_555 1_555 1_555 yes
N11 C14 C15 C16 1.6(6) 1_555 1_555 1_555 1_555 yes
N12 N11 CU N21 -40.9(3) 1_555 1_555 1_555 1_555 yes
N12 N11 CU N31 47.0(3) 1_555 1_555 1_555 1_555 yes
N12 N11 C14 C13 178.9(5) 1_555 1_555 1_555 1_555 yes
N12 N11 C14 C15 -1.2(6) 1_555 1_555 1_555 1_555 yes
N12 C16 C15 C14 -1.4(6) 1_555 1_555 1_555 1_555 yes
N12 C16 C17 C18 -118.0(6) 1_555 1_555 1_555 1_555 yes
N12 C16 C17 C19 120.4(5) 1_555 1_555 1_555 1_555 yes
N12 B N22 N21 -56.5(6) 1_555 1_555 1_555 1_555 yes
N12 B N22 C26 124.3(5) 1_555 1_555 1_555 1_555 yes
N12 B N32 N31 66.0(5) 1_555 1_555 1_555 1_555 yes
N12 B N32 C36 -122.0(5) 1_555 1_555 1_555 1_555 yes
N21 CU S C40 176.4(2) 1_555 1_555 1_555 1_555 yes
N21 CU N11 C14 124.1(5) 1_555 1_555 1_555 1_555 yes
N21 CU N31 N32 55.0(3) 1_555 1_555 1_555 1_555 yes
N21 CU N31 C34 -133.3(5) 1_555 1_555 1_555 1_555 yes
N21 N22 C26 C25 0.8(6) 1_555 1_555 1_555 1_555 yes
N21 N22 C26 C27 -179.7(5) 1_555 1_555 1_555 1_555 yes
N21 N22 B N32 63.5(5) 1_555 1_555 1_555 1_555 yes
N21 C24 C23 C21 -85.7(6) 1_555 1_555 1_555 1_555 yes
N21 C24 C23 C22 149.2(5) 1_555 1_555 1_555 1_555 yes
N21 C24 C25 C26 -0.3(6) 1_555 1_555 1_555 1_555 yes
N22 N21 CU N31 -45.4(3) 1_555 1_555 1_555 1_555 yes
N22 N21 C24 C23 176.5(4) 1_555 1_555 1_555 1_555 yes
N22 N21 C24 C25 0.8(6) 1_555 1_555 1_555 1_555 yes
N22 C26 C25 C24 -0.3(6) 1_555 1_555 1_555 1_555 yes
N22 C26 C27 C28 150.4(5) 1_555 1_555 1_555 1_555 yes
N22 C26 C27 C29 -86.9(6) 1_555 1_555 1_555 1_555 yes
N22 B N12 C16 -108.1(5) 1_555 1_555 1_555 1_555 yes
N22 B N32 N31 -54.4(6) 1_555 1_555 1_555 1_555 yes
N22 B N32 C36 117.6(5) 1_555 1_555 1_555 1_555 yes
N31 CU S C40 71.2(3) 1_555 1_555 1_555 1_555 yes
N31 CU N11 C14 -147.9(5) 1_555 1_555 1_555 1_555 yes
N31 CU N21 C24 127.1(5) 1_555 1_555 1_555 1_555 yes
N31 N32 C36 C35 1.0(6) 1_555 1_555 1_555 1_555 yes
N31 N32 C36 C37 -177.0(5) 1_555 1_555 1_555 1_555 yes
N31 C34 C33 C31 -164.8(5) 1_555 1_555 1_555 1_555 yes
N31 C34 C33 C32 71.1(7) 1_555 1_555 1_555 1_555 yes
N31 C34 C35 C36 -0.9(6) 1_555 1_555 1_555 1_555 yes
N32 N31 C34 C33 -176.2(5) 1_555 1_555 1_555 1_555 yes
N32 N31 C34 C35 1.4(6) 1_555 1_555 1_555 1_555 yes
N32 C36 C35 C34 -0.1(6) 1_555 1_555 1_555 1_555 yes
N32 C36 C37 C38 69.2(7) 1_555 1_555 1_555 1_555 yes
N32 C36 C37 C39 -169.0(5) 1_555 1_555 1_555 1_555 yes
N32 B N12 C16 131.6(5) 1_555 1_555 1_555 1_555 yes
N32 B N22 C26 -115.8(5) 1_555 1_555 1_555 1_555 yes
C11 C13 C14 C15 -68.6(7) 1_555 1_555 1_555 1_555 yes
C12 C13 C14 C15 55.5(7) 1_555 1_555 1_555 1_555 yes
C13 C14 C15 C16 -178.5(5) 1_555 1_555 1_555 1_555 yes
C14 N11 N12 C16 0.4(5) 1_555 1_555 1_555 1_555 yes
C14 N11 N12 B -176.5(4) 1_555 1_555 1_555 1_555 yes
C14 C15 C16 C17 177.6(5) 1_555 1_555 1_555 1_555 yes
C15 C16 N12 B 177.0(5) 1_555 1_555 1_555 1_555 yes
C15 C16 C17 C18 63.3(8) 1_555 1_555 1_555 1_555 yes
C15 C16 C17 C19 -58.4(7) 1_555 1_555 1_555 1_555 yes
C17 C16 N12 B -2.0(8) 1_555 1_555 1_555 1_555 yes
C21 C23 C24 C25 89.2(7) 1_555 1_555 1_555 1_555 yes
C22 C23 C24 C25 -35.9(8) 1_555 1_555 1_555 1_555 yes
C23 C24 C25 C26 -175.7(5) 1_555 1_555 1_555 1_555 yes
C24 N21 N22 C26 -1.0(5) 1_555 1_555 1_555 1_555 yes
C24 N21 N22 B 179.6(4) 1_555 1_555 1_555 1_555 yes
C24 C25 C26 C27 -179.8(5) 1_555 1_555 1_555 1_555 yes
C25 C26 N22 B -179.9(5) 1_555 1_555 1_555 1_555 yes
C25 C26 C27 C28 -30.2(8) 1_555 1_555 1_555 1_555 yes
C25 C26 C27 C29 92.5(7) 1_555 1_555 1_555 1_555 yes
C27 C26 N22 B -0.4(8) 1_555 1_555 1_555 1_555 yes
C31 C33 C34 C35 18.1(9) 1_555 1_555 1_555 1_555 yes
C32 C33 C34 C35 -106.0(7) 1_555 1_555 1_555 1_555 yes
C33 C34 C35 C36 176.6(6) 1_555 1_555 1_555 1_555 yes
C34 N31 N32 C36 -1.5(5) 1_555 1_555 1_555 1_555 yes
C34 N31 N32 B 172.1(4) 1_555 1_555 1_555 1_555 yes
C34 C35 C36 C37 177.7(5) 1_555 1_555 1_555 1_555 yes
C35 C36 N32 B -171.5(5) 1_555 1_555 1_555 1_555 yes
C35 C36 C37 C38 -108.3(7) 1_555 1_555 1_555 1_555 yes
C35 C36 C37 C39 13.4(8) 1_555 1_555 1_555 1_555 yes
C37 C36 N32 B 10.5(8) 1_555 1_555 1_555 1_555 yes
C40 C41 C42 C43 176.0(5) 1_555 1_555 1_555 1_555 yes
C40 C41 C46 C45 -176.4(5) 1_555 1_555 1_555 1_555 yes
C40 C47 C48 C49 179.1(5) 1_555 1_555 1_555 1_555 yes
C40 C47 C52 C51 -178.7(5) 1_555 1_555 1_555 1_555 yes
C40 C53 C54 C55 -176.2(5) 1_555 1_555 1_555 1_555 yes
C40 C53 C58 C57 176.5(5) 1_555 1_555 1_555 1_555 yes
C41 C40 C47 C48 -68.3(6) 1_555 1_555 1_555 1_555 yes
C41 C40 C47 C52 110.2(5) 1_555 1_555 1_555 1_555 yes
C41 C40 C53 C54 -21.8(6) 1_555 1_555 1_555 1_555 yes
C41 C40 C53 C58 163.7(5) 1_555 1_555 1_555 1_555 yes
C41 C42 C43 C44 1.2(9) 1_555 1_555 1_555 1_555 yes
C41 C46 C45 C44 -0.2(9) 1_555 1_555 1_555 1_555 yes
C42 C41 C40 C47 175.7(5) 1_555 1_555 1_555 1_555 yes
C42 C41 C40 C53 -60.3(6) 1_555 1_555 1_555 1_555 yes
C42 C41 C46 C45 -0.5(8) 1_555 1_555 1_555 1_555 yes
C42 C43 C44 C45 -1.9(10) 1_555 1_555 1_555 1_555 yes
C43 C42 C41 C46 0.1(8) 1_555 1_555 1_555 1_555 yes
C43 C44 C45 C46 1.5(10) 1_555 1_555 1_555 1_555 yes
C46 C41 C40 C47 -8.6(7) 1_555 1_555 1_555 1_555 yes
C46 C41 C40 C53 115.4(5) 1_555 1_555 1_555 1_555 yes
C47 C40 C53 C54 103.1(5) 1_555 1_555 1_555 1_555 yes
C47 C40 C53 C58 -71.3(6) 1_555 1_555 1_555 1_555 yes
C47 C48 C49 C50 0.1(10) 1_555 1_555 1_555 1_555 yes
C47 C52 C51 C50 -0.8(9) 1_555 1_555 1_555 1_555 yes
C48 C47 C40 C53 167.2(5) 1_555 1_555 1_555 1_555 yes
C48 C47 C52 C51 -0.2(8) 1_555 1_555 1_555 1_555 yes
C48 C49 C50 C51 -1(1) 1_555 1_555 1_555 1_555 yes
C49 C48 C47 C52 0.5(9) 1_555 1_555 1_555 1_555 yes
C49 C50 C51 C52 1.4(10) 1_555 1_555 1_555 1_555 yes
C52 C47 C40 C53 -14.3(6) 1_555 1_555 1_555 1_555 yes
C53 C54 C55 C56 0.3(8) 1_555 1_555 1_555 1_555 yes
C53 C58 C57 C56 -1.0(9) 1_555 1_555 1_555 1_555 yes
C54 C53 C58 C57 1.9(8) 1_555 1_555 1_555 1_555 yes
C54 C55 C56 C57 0.6(9) 1_555 1_555 1_555 1_555 yes
C55 C54 C53 C58 -1.6(8) 1_555 1_555 1_555 1_555 yes
C55 C56 C57 C58 -0.3(9) 1_555 1_555 1_555 1_555 yes
C61 C62 C63 C64 -145(4) 1_555 1_555 1_555 1_555 yes
C62 C63 C64 C65 163(4) 1_555 1_555 1_555 1_555 yes
C63 C64 C65 C66 -147(6) 1_555 1_555 1_555 1_555 yes
C64 C65 C66 C67 -162(4) 1_555 1_555 1_555 1_555 yes
